data_7712607
loop_
_publ_author_name
'Abbas, Muhammad'
'Maceda, Amanda M.'
'Xiao, Zhifeng'
'Zhou, Hong-Cai'
'Balkus, Jr, Kenneth J'

_publ_section_title
;
 Transformation of a copper-based metal-organic polyhedron into a mixed
 linker MOF for CO<sub>2</sub> capture.
;
_journal_name_full 'Dalton transactions (Cambridge, England : 2003)'
_journal_paper_doi 10.1039/d2dt04162f
_journal_year 2023
_chemical_formula_moiety 'C18 H12 Cu N2 O4, C3 H7 N O'
_chemical_formula_sum 'C21 H19 Cu N3 O5'
_chemical_formula_weight 456.93
_chemical_name_systematic UTD100
_space_group_crystal_system monoclinic
_space_group_IT_number 14
_space_group_name_Hall '-P 2ybc'
_space_group_name_H-M_alt 'P 1 21/c 1'
_atom_sites_solution_hydrogens geom
_atom_sites_solution_primary dual
_audit_creation_date 2022-09-30
_audit_creation_method
;
Olex2 1.3-alpha
(compiled 2020.11.12 svn.r5f609507 for OlexSys, GUI svn.r6408)
;
_audit_update_record
;
2022-10-13 deposited with the CCDC.	2023-03-13 downloaded from the CCDC.
;
_cell_angle_alpha 90
_cell_angle_beta 95.5140(10)
_cell_angle_gamma 90
_cell_formula_units_Z 4
_cell_length_a 9.8053(2)
_cell_length_b 15.5940(3)
_cell_length_c 13.0691(3)
_cell_measurement_reflns_used 9285
_cell_measurement_temperature 112.0
_cell_measurement_theta_max 43.85
_cell_measurement_theta_min 2.462
_cell_volume 1989.07(7)
_computing_cell_refinement 'SAINT V8.38A (Bruker, 2018)'
_computing_data_reduction 'SAINT V8.38A (Bruker, 2018)'
_computing_molecular_graphics 'Olex2 1.3-alpha (Dolomanov et al., 2009)'
_computing_publication_material 'Olex2 1.3-alpha (Dolomanov et al., 2009)'
_computing_structure_refinement 'SHELXL 2018/3 (Sheldrick, 2015)'
_computing_structure_solution 'SHELXT 2018/2 (Sheldrick, 2018)'
_diffrn_ambient_temperature 112.0
_diffrn_detector 'Bruker APEX2 area detector'
_diffrn_detector_area_resol_mean 7.9
_diffrn_detector_type 'CCD area detector'
_diffrn_measured_fraction_theta_full 0.997
_diffrn_measured_fraction_theta_max 0.996
_diffrn_measurement_device 'three-circle diffractometer'
_diffrn_measurement_device_type 'CCD area detector'
_diffrn_measurement_method 'phi and omega scans'
_diffrn_radiation_monochromator graphite
_diffrn_radiation_probe x-ray
_diffrn_radiation_type MoK\a
_diffrn_radiation_wavelength 0.71073
_diffrn_reflns_av_R_equivalents 0.0590
_diffrn_reflns_av_unetI/netI 0.0175
_diffrn_reflns_Laue_measured_fraction_full 0.997
_diffrn_reflns_Laue_measured_fraction_max 0.996
_diffrn_reflns_limit_h_max 19
_diffrn_reflns_limit_h_min -19
_diffrn_reflns_limit_k_max 31
_diffrn_reflns_limit_k_min -31
_diffrn_reflns_limit_l_max 26
_diffrn_reflns_limit_l_min -26
_diffrn_reflns_number 441404
_diffrn_reflns_point_group_measured_fraction_full 0.997
_diffrn_reflns_point_group_measured_fraction_max 0.996
_diffrn_reflns_theta_full 25.242
_diffrn_reflns_theta_max 45.495
_diffrn_reflns_theta_min 2.462
_diffrn_source 'microfocus sealed X-ray tube'
_diffrn_source_current 1.0
_diffrn_source_power 0.05
_diffrn_source_type 'Incoatec I\ms'
_diffrn_source_voltage 50.0
_diffrn_standards_number 0
_exptl_absorpt_coefficient_mu 1.137
_exptl_absorpt_correction_T_max 0.7489
_exptl_absorpt_correction_T_min 0.6907
_exptl_absorpt_correction_type multi-scan
_exptl_absorpt_process_details
;
SADABS-2016/2 (Bruker,2016/2) was used for absorption correction.
wR2(int) was 0.0808 before and 0.0595 after correction.
The Ratio of minimum to maximum transmission is 0.9223.
The \l/2 correction factor is Not present.
;
_exptl_crystal_colour 'clear blue'
_exptl_crystal_colour_lustre clear
_exptl_crystal_colour_primary blue
_exptl_crystal_density_diffrn 1.526
_exptl_crystal_description block
_exptl_crystal_F_000 940
_exptl_crystal_size_max 0.5
_exptl_crystal_size_mid 0.25
_exptl_crystal_size_min 0.15
_refine_diff_density_max 0.687
_refine_diff_density_min -0.869
_refine_diff_density_rms 0.072
_refine_ls_extinction_method none
_refine_ls_goodness_of_fit_ref 1.023
_refine_ls_hydrogen_treatment constr
_refine_ls_matrix_type full
_refine_ls_number_parameters 291
_refine_ls_number_reflns 16771
_refine_ls_number_restraints 30
_refine_ls_restrained_S_all 1.022
_refine_ls_R_factor_all 0.0414
_refine_ls_R_factor_gt 0.0291
_refine_ls_shift/su_max 0.007
_refine_ls_shift/su_mean 0.000
_refine_ls_structure_factor_coef Fsqd
_refine_ls_weighting_details 'w=1/[\s^2^(Fo^2^)+(0.0377P)^2^+0.5007P] where P=(Fo^2^+2Fc^2^)/3'
_refine_ls_weighting_scheme calc
_refine_ls_wR_factor_gt 0.0735
_refine_ls_wR_factor_ref 0.0795
_reflns_Friedel_coverage 0.000
_reflns_number_gt 13588
_reflns_number_total 16771
_reflns_threshold_expression 'I > 2\s(I)'
_cod_data_source_file d2dt04162f2.cif
_cod_data_source_block balkus_utd100_71_0m
_cod_database_code 7712607
_shelx_shelxl_version_number 2018/3
_shelx_space_group_comment
;
The symmetry employed for this shelxl refinement is uniquely defined
by the following loop, which should always be used as a source of
symmetry information in preference to the above space-group names.
They are only intended as comments.
;
_olex2_refinement_description
;
1. Fixed Uiso
 At 1.2 times of:
  All C(H) groups
 At 1.5 times of:
  All C(H,H,H) groups
2. Uiso/Uaniso restraints and constraints
C19B \\sim C19A: within 2A with sigma of 0.04 and sigma for terminal atoms of
0.08 within 2A
N3B \\sim N3A: within 2A with sigma of 0.04 and sigma for terminal atoms of
0.08 within 2A
O5B \\sim O5A: within 2A with sigma of 0.04 and sigma for terminal atoms of
0.08 within 2A
C20A \\sim C20B: within 2A with sigma of 0.04 and sigma for terminal atoms of
0.08 within 2A
C21A \\sim C21B: within 2A with sigma of 0.04 and sigma for terminal atoms of
0.08 within 2A
Uanis(C19B) = Uanis(C19A)
Uanis(N3A) = Uanis(N3B)
Uanis(O5B) = Uanis(O5A)
Uanis(C20A) = Uanis(C20B)
Uanis(C21A) = Uanis(C21B)
3. Others
 Sof(C21B)=Sof(H21D)=Sof(H21E)=Sof(H21F)=Sof(N3B)=Sof(C19B)=Sof(H19B)=Sof(O5B)=
 Sof(C20B)=Sof(H20D)=Sof(H20E)=Sof(H20F)=1-FVAR(1)
 Sof(N3A)=Sof(O5A)=Sof(C21A)=Sof(H21A)=Sof(H21B)=Sof(H21C)=Sof(C19A)=Sof(H19A)=
 Sof(C20A)=Sof(H20A)=Sof(H20B)=Sof(H20C)=FVAR(1)
4.a Aromatic/amide H refined with riding coordinates:
 C3(H3), C7(H7), C4(H4), C5(H5), C10(H10), C15(H15), C9(H9), C18(H18),
 C16(H16), C12(H12), C17(H17), C11(H11), C19A(H19A), C19B(H19B)
4.b Idealised Me refined as rotating group:
 C21A(H21A,H21B,H21C), C20A(H20A,H20B,H20C), C21B(H21D,H21E,H21F), C20B(H20D,
 H20E,H20F)
;
_olex2_submission_original_sample_id UTD-100@71
_olex2_submission_special_instructions 'No special instructions were received'

loop_
_space_group_symop_operation_xyz
'x, y, z'
'-x, y+1/2, -z+1/2'
'-x, -y, -z'
'x, -y-1/2, z-1/2'

loop_
_atom_site_label
_atom_site_type_symbol
_atom_site_fract_x
_atom_site_fract_y
_atom_site_fract_z
_atom_site_U_iso_or_equiv
_atom_site_adp_type
_atom_site_occupancy
_atom_site_site_symmetry_order
_atom_site_calc_flag
_atom_site_refinement_flags_posn
_atom_site_refinement_flags_adp
_atom_site_refinement_flags_occupancy
_atom_site_disorder_assembly
_atom_site_disorder_group
Cu1 Cu 0.63845(2) 0.50110(2) 0.43194(2) 0.01001(2) Uani 1 1 d . . . . .
O4 O 0.52595(5) 0.03453(3) 0.80480(4) 0.01417(7) Uani 1 1 d . . . . .
O1 O 0.54148(4) 0.41584(3) 0.50812(3) 0.01234(6) Uani 1 1 d . . . . .
O2 O 0.73376(5) 0.33809(3) 0.53614(5) 0.02092(9) Uani 1 1 d . . . . .
O3 O 0.70683(5) 0.12089(4) 0.80966(5) 0.02335(10) Uani 1 1 d . . . . .
N2 N 0.75356(5) 0.58103(3) 0.35682(4) 0.01255(7) Uani 1 1 d . . . . .
N1 N 0.77735(5) 0.53470(3) 0.54856(4) 0.01158(6) Uani 1 1 d . . . . .
N3A N 0.7606(2) 0.11054(12) 0.45132(15) 0.0237(2) Uani 0.873(4) 1 d . U P A 1
O5A O 0.97116(9) 0.17335(9) 0.47516(12) 0.0392(3) Uani 0.873(4) 1 d . U P A 1
C3 C 0.38903(5) 0.26192(3) 0.53994(4) 0.01228(7) Uani 1 1 d . . . . .
H3 H 0.345294 0.298735 0.488956 0.015 Uiso 1 1 calc R U . . .
C7 C 0.58996(5) 0.22101(4) 0.65003(5) 0.01291(8) Uani 1 1 d . . . . .
H7 H 0.683781 0.229444 0.673327 0.015 Uiso 1 1 calc R U . . .
C4 C 0.31631(5) 0.19435(4) 0.57868(5) 0.01348(8) Uani 1 1 d . . . . .
H4 H 0.223375 0.184710 0.553667 0.016 Uiso 1 1 calc R U . . .
C2 C 0.52608(5) 0.27557(3) 0.57596(4) 0.01154(7) Uani 1 1 d . . . . .
C6 C 0.51757(5) 0.15418(4) 0.69032(4) 0.01241(7) Uani 1 1 d . . . . .
C5 C 0.38052(6) 0.14095(4) 0.65431(5) 0.01345(8) Uani 1 1 d . . . . .
H5 H 0.330709 0.095373 0.681430 0.016 Uiso 1 1 calc R U . . .
C1 C 0.60909(5) 0.34716(3) 0.53701(5) 0.01262(7) Uani 1 1 d . . . . .
C14 C 0.86745(5) 0.61037(3) 0.41201(4) 0.01176(7) Uani 1 1 d . . . . .
C8 C 0.59002(6) 0.10010(4) 0.77361(5) 0.01427(8) Uani 1 1 d . . . . .
C13 C 0.88284(5) 0.58222(3) 0.52050(4) 0.01130(7) Uani 1 1 d . . . . .
C10 C 0.88672(6) 0.52663(5) 0.71939(5) 0.01711(9) Uani 1 1 d . . . . .
H10 H 0.885311 0.507339 0.788235 0.021 Uiso 1 1 calc R U . . .
C15 C 0.95957(6) 0.66455(4) 0.36923(5) 0.01620(9) Uani 1 1 d . . . . .
H15 H 1.039270 0.684674 0.409099 0.019 Uiso 1 1 calc R U . . .
C9 C 0.77890(6) 0.50789(4) 0.64584(5) 0.01469(8) Uani 1 1 d . . . . .
H9 H 0.704005 0.475018 0.665287 0.018 Uiso 1 1 calc R U . . .
C18 C 0.72816(7) 0.60429(5) 0.25827(5) 0.01846(10) Uani 1 1 d . . . . .
H18 H 0.647867 0.583360 0.219851 0.022 Uiso 1 1 calc R U . . .
C16 C 0.93231(8) 0.68847(5) 0.26704(6) 0.02103(11) Uani 1 1 d . . . . .
H16 H 0.993388 0.725499 0.236071 0.025 Uiso 1 1 calc R U . . .
C12 C 0.99537(6) 0.60243(4) 0.58940(5) 0.01515(8) Uani 1 1 d . . . . .
H12 H 1.069616 0.634826 0.567996 0.018 Uiso 1 1 calc R U . . .
C17 C 0.81537(8) 0.65804(5) 0.21031(6) 0.02314(12) Uani 1 1 d . . . . .
H17 H 0.795398 0.673625 0.140196 0.028 Uiso 1 1 calc R U . . .
C11 C 0.99648(6) 0.57402(5) 0.69044(5) 0.01754(9) Uani 1 1 d . . . . .
H11 H 1.071809 0.586987 0.739231 0.021 Uiso 1 1 calc R U . . .
C21A C 0.6216(2) 0.11385(14) 0.4030(2) 0.0309(3) Uani 0.873(4) 1 d . U P A 1
H21A H 0.609081 0.166204 0.361661 0.046 Uiso 0.873(4) 1 calc R U P A 1
H21B H 0.557421 0.113943 0.456006 0.046 Uiso 0.873(4) 1 calc R U P A 1
H21C H 0.604216 0.063651 0.358522 0.046 Uiso 0.873(4) 1 calc R U P A 1
C19A C 0.85221(13) 0.17214(9) 0.43679(11) 0.0277(2) Uani 0.873(4) 1 d . U P A 1
H19A H 0.822416 0.218586 0.393202 0.033 Uiso 0.873(4) 1 calc R U P A 1
C20A C 0.7943(2) 0.04094(12) 0.52282(16) 0.0351(3) Uani 0.873(4) 1 d . U P A 1
H20A H 0.742234 0.047483 0.582722 0.053 Uiso 0.873(4) 1 calc R U P A 1
H20B H 0.892578 0.042175 0.545101 0.053 Uiso 0.873(4) 1 calc R U P A 1
H20C H 0.770752 -0.013898 0.488983 0.053 Uiso 0.873(4) 1 calc R U P A 1
C21B C 0.6374(19) 0.1261(12) 0.3977(19) 0.0309(3) Uani 0.127(4) 1 d . U P A 2
H21D H 0.563154 0.136195 0.441381 0.046 Uiso 0.127(4) 1 calc R U P A 2
H21E H 0.610479 0.080489 0.348215 0.046 Uiso 0.127(4) 1 calc R U P A 2
H21F H 0.655453 0.178882 0.360577 0.046 Uiso 0.127(4) 1 calc R U P A 2
N3B N 0.7646(19) 0.0996(10) 0.4634(13) 0.0237(2) Uani 0.127(4) 1 d . U P A 2
C19B C 0.8723(10) 0.1572(6) 0.4644(8) 0.0277(2) Uani 0.127(4) 1 d . U P A 2
H19B H 0.861639 0.207079 0.422711 0.033 Uiso 0.127(4) 1 calc R U P A 2
O5B O 0.9783(7) 0.1461(6) 0.5162(8) 0.0392(3) Uani 0.127(4) 1 d . U P A 2
C20B C 0.7700(18) 0.0292(11) 0.5323(13) 0.0351(3) Uani 0.127(4) 1 d . U P A 2
H20D H 0.677123 0.007657 0.537735 0.053 Uiso 0.127(4) 1 calc R U P A 2
H20E H 0.810331 0.047862 0.600225 0.053 Uiso 0.127(4) 1 calc R U P A 2
H20F H 0.826360 -0.016446 0.506706 0.053 Uiso 0.127(4) 1 calc R U P A 2

loop_
_atom_site_aniso_label
_atom_site_aniso_U_11
_atom_site_aniso_U_22
_atom_site_aniso_U_33
_atom_site_aniso_U_23
_atom_site_aniso_U_13
_atom_site_aniso_U_12
Cu1 0.00935(2) 0.01021(3) 0.01026(3) -0.00052(2) -0.00015(2) -0.00214(2)
O4 0.01407(15) 0.01401(16) 0.01404(16) 0.00429(12) -0.00071(12) 0.00105(12)
O1 0.01120(14) 0.00934(13) 0.01645(16) 0.00216(12) 0.00121(11) -0.00002(11)
O2 0.01030(15) 0.01758(19) 0.0353(3) 0.00766(18) 0.00424(16) 0.00147(13)
O3 0.01340(17) 0.0281(2) 0.0269(2) 0.0122(2) -0.00671(16) -0.00308(16)
N2 0.01247(16) 0.01365(17) 0.01138(16) -0.00007(13) 0.00040(12) -0.00222(13)
N1 0.00987(14) 0.01322(16) 0.01146(15) -0.00061(12) 0.00001(12) -0.00122(12)
N3A 0.0221(3) 0.0236(6) 0.0249(6) -0.0035(4) 0.0001(4) -0.0006(4)
O5A 0.0241(3) 0.0482(6) 0.0457(7) -0.0166(5) 0.0049(4) -0.0071(4)
C3 0.01069(16) 0.01105(17) 0.01461(19) 0.00212(14) -0.00120(14) 0.00050(13)
C7 0.01029(16) 0.01262(18) 0.0154(2) 0.00263(15) -0.00117(14) -0.00023(13)
C4 0.01035(17) 0.01316(18) 0.0163(2) 0.00278(15) -0.00178(14) -0.00075(14)
C2 0.01025(16) 0.00993(16) 0.01422(19) 0.00191(14) 0.00010(13) -0.00019(13)
C6 0.01062(16) 0.01274(18) 0.01346(18) 0.00313(14) -0.00098(14) 0.00046(13)
C5 0.01118(17) 0.01315(18) 0.0157(2) 0.00354(15) -0.00061(14) -0.00097(14)
C1 0.01048(16) 0.01082(17) 0.0165(2) 0.00211(15) 0.00110(14) -0.00011(13)
C14 0.01036(16) 0.01120(17) 0.01380(18) -0.00050(14) 0.00154(13) -0.00078(13)
C8 0.01212(18) 0.0157(2) 0.0146(2) 0.00458(16) -0.00081(15) 0.00170(15)
C13 0.00945(15) 0.01100(17) 0.01329(18) -0.00147(14) 0.00027(13) -0.00061(13)
C10 0.0146(2) 0.0238(3) 0.0124(2) -0.00061(18) -0.00100(16) 0.00180(18)
C15 0.01371(19) 0.0154(2) 0.0199(2) 0.00120(17) 0.00376(17) -0.00314(16)
C9 0.01254(18) 0.0193(2) 0.01215(18) 0.00064(16) 0.00073(14) -0.00044(15)
C18 0.0201(2) 0.0219(3) 0.0129(2) 0.00268(18) -0.00059(17) -0.0043(2)
C16 0.0216(3) 0.0211(3) 0.0213(3) 0.0048(2) 0.0065(2) -0.0044(2)
C12 0.01066(17) 0.0166(2) 0.0176(2) -0.00213(17) -0.00177(15) -0.00194(15)
C17 0.0270(3) 0.0268(3) 0.0157(2) 0.0060(2) 0.0027(2) -0.0052(2)
C11 0.01316(19) 0.0224(3) 0.0161(2) -0.00296(19) -0.00337(16) 0.00007(17)
C21A 0.0232(7) 0.0316(9) 0.0369(6) -0.0104(6) -0.0023(5) 0.0004(4)
C19A 0.0262(4) 0.0290(5) 0.0284(5) -0.0077(4) 0.0054(4) -0.0031(3)
C20A 0.0421(9) 0.0311(7) 0.0314(6) 0.0010(5) -0.0001(5) 0.0011(5)
C21B 0.0232(7) 0.0316(9) 0.0369(6) -0.0104(6) -0.0023(5) 0.0004(4)
N3B 0.0221(3) 0.0236(6) 0.0249(6) -0.0035(4) 0.0001(4) -0.0006(4)
C19B 0.0262(4) 0.0290(5) 0.0284(5) -0.0077(4) 0.0054(4) -0.0031(3)
O5B 0.0241(3) 0.0482(6) 0.0457(7) -0.0166(5) 0.0049(4) -0.0071(4)
C20B 0.0421(9) 0.0311(7) 0.0314(6) 0.0010(5) -0.0001(5) 0.0011(5)

loop_
_atom_type_symbol
_atom_type_description
_atom_type_scat_dispersion_real
_atom_type_scat_dispersion_imag
_atom_type_scat_source
C C 0.0033 0.0016 'International Tables Vol C Tables 4.2.6.8 and 6.1.1.4'
H H 0.0000 0.0000 'International Tables Vol C Tables 4.2.6.8 and 6.1.1.4'
Cu Cu 0.3201 1.2651 'International Tables Vol C Tables 4.2.6.8 and 6.1.1.4'
N N 0.0061 0.0033 'International Tables Vol C Tables 4.2.6.8 and 6.1.1.4'
O O 0.0106 0.0060 'International Tables Vol C Tables 4.2.6.8 and 6.1.1.4'

loop_
_geom_angle_atom_site_label_1
_geom_angle_atom_site_label_2
_geom_angle_atom_site_label_3
_geom_angle
_geom_angle_site_symmetry_1
_geom_angle_site_symmetry_3
_geom_angle_publ_flag
O4 Cu1 O1 93.323(17) 4_565 3_666 ?
O4 Cu1 N2 93.33(2) 4_565 . ?
O4 Cu1 N1 171.256(19) 4_565 . ?
O1 Cu1 O4 88.718(19) . 4_565 ?
O1 Cu1 O1 77.937(17) . 3_666 ?
O1 Cu1 N2 174.460(19) . . ?
O1 Cu1 N1 96.770(19) . . ?
N2 Cu1 O1 107.053(18) . 3_666 ?
N2 Cu1 N1 80.61(2) . . ?
N1 Cu1 O1 94.476(18) . 3_666 ?
C8 O4 Cu1 103.82(4) . 4_566 ?
Cu1 O1 Cu1 102.062(17) . 3_666 ?
C1 O1 Cu1 116.66(4) . . ?
C1 O1 Cu1 136.70(4) . 3_666 ?
C14 N2 Cu1 115.20(4) . . ?
C18 N2 Cu1 125.41(4) . . ?
C18 N2 C14 119.36(5) . . ?
C13 N1 Cu1 114.65(4) . . ?
C9 N1 Cu1 125.69(4) . . ?
C9 N1 C13 119.37(5) . . ?
C21A N3A C20A 117.05(18) . . ?
C19A N3A C21A 121.88(13) . . ?
C19A N3A C20A 120.91(17) . . ?
C4 C3 H3 119.9 . . ?
C4 C3 C2 120.12(5) . . ?
C2 C3 H3 119.9 . . ?
C2 C7 H7 119.7 . . ?
C2 C7 C6 120.59(5) . . ?
C6 C7 H7 119.7 . . ?
C3 C4 H4 120.1 . . ?
C3 C4 C5 119.76(5) . . ?
C5 C4 H4 120.1 . . ?
C3 C2 C1 122.35(5) . . ?
C7 C2 C3 119.69(5) . . ?
C7 C2 C1 117.95(5) . . ?
C7 C6 C5 119.49(5) . . ?
C7 C6 C8 118.15(5) . . ?
C5 C6 C8 122.33(5) . . ?
C4 C5 C6 120.32(5) . . ?
C4 C5 H5 119.8 . . ?
C6 C5 H5 119.8 . . ?
O1 C1 C2 115.78(5) . . ?
O2 C1 O1 124.91(5) . . ?
O2 C1 C2 119.29(5) . . ?
N2 C14 C13 114.51(5) . . ?
N2 C14 C15 121.77(5) . . ?
C15 C14 C13 123.71(5) . . ?
O4 C8 C6 117.70(5) . . ?
O3 C8 O4 123.31(5) . . ?
O3 C8 C6 118.99(5) . . ?
N1 C13 C14 114.39(5) . . ?
N1 C13 C12 121.91(5) . . ?
C12 C13 C14 123.70(5) . . ?
C9 C10 H10 120.6 . . ?
C11 C10 H10 120.6 . . ?
C11 C10 C9 118.80(6) . . ?
C14 C15 H15 120.8 . . ?
C16 C15 C14 118.50(6) . . ?
C16 C15 H15 120.8 . . ?
N1 C9 C10 122.02(6) . . ?
N1 C9 H9 119.0 . . ?
C10 C9 H9 119.0 . . ?
N2 C18 H18 118.9 . . ?
N2 C18 C17 122.15(6) . . ?
C17 C18 H18 118.9 . . ?
C15 C16 H16 120.2 . . ?
C15 C16 C17 119.67(6) . . ?
C17 C16 H16 120.2 . . ?
C13 C12 H12 120.8 . . ?
C13 C12 C11 118.37(5) . . ?
C11 C12 H12 120.8 . . ?
C18 C17 H17 120.7 . . ?
C16 C17 C18 118.55(6) . . ?
C16 C17 H17 120.7 . . ?
C10 C11 C12 119.51(5) . . ?
C10 C11 H11 120.2 . . ?
C12 C11 H11 120.2 . . ?
N3A C21A H21A 109.5 . . ?
N3A C21A H21B 109.5 . . ?
N3A C21A H21C 109.5 . . ?
H21A C21A H21B 109.5 . . ?
H21A C21A H21C 109.5 . . ?
H21B C21A H21C 109.5 . . ?
N3A C19A H19A 117.4 . . ?
O5A C19A N3A 125.28(14) . . ?
O5A C19A H19A 117.4 . . ?
N3A C20A H20A 109.5 . . ?
N3A C20A H20B 109.5 . . ?
N3A C20A H20C 109.5 . . ?
H20A C20A H20B 109.5 . . ?
H20A C20A H20C 109.5 . . ?
H20B C20A H20C 109.5 . . ?
H21D C21B H21E 109.5 . . ?
H21D C21B H21F 109.5 . . ?
H21E C21B H21F 109.5 . . ?
N3B C21B H21D 109.5 . . ?
N3B C21B H21E 109.5 . . ?
N3B C21B H21F 109.5 . . ?
C19B N3B C21B 114.7(12) . . ?
C19B N3B C20B 120.9(14) . . ?
C20B N3B C21B 123.6(16) . . ?
N3B C19B H19B 118.9 . . ?
O5B C19B N3B 122.1(10) . . ?
O5B C19B H19B 118.9 . . ?
N3B C20B H20D 109.5 . . ?
N3B C20B H20E 109.5 . . ?
N3B C20B H20F 109.5 . . ?
H20D C20B H20E 109.5 . . ?
H20D C20B H20F 109.5 . . ?
H20E C20B H20F 109.5 . . ?

loop_
_geom_bond_atom_site_label_1
_geom_bond_atom_site_label_2
_geom_bond_distance
_geom_bond_site_symmetry_2
_geom_bond_publ_flag
Cu1 O4 1.9834(4) 4_565 ?
Cu1 O1 1.9608(4) . ?
Cu1 O1 2.3812(4) 3_666 ?
Cu1 N2 2.0010(5) . ?
Cu1 N1 2.0134(5) . ?
O4 C8 1.2867(8) . ?
O1 C1 1.2965(7) . ?
O2 C1 1.2318(7) . ?
O3 C8 1.2390(8) . ?
N2 C14 1.3497(7) . ?
N2 C18 1.3383(8) . ?
N1 C13 1.3513(7) . ?
N1 C9 1.3371(8) . ?
N3A C21A 1.447(3) . ?
N3A C19A 1.341(2) . ?
N3A C20A 1.449(2) . ?
O5A C19A 1.2248(16) . ?
C3 H3 0.9500 . ?
C3 C4 1.3944(8) . ?
C3 C2 1.3968(7) . ?
C7 H7 0.9500 . ?
C7 C2 1.3917(7) . ?
C7 C6 1.3925(8) . ?
C4 H4 0.9500 . ?
C4 C5 1.3955(8) . ?
C2 C1 1.4991(7) . ?
C6 C5 1.3958(8) . ?
C6 C8 1.5007(7) . ?
C5 H5 0.9500 . ?
C14 C13 1.4781(8) . ?
C14 C15 1.3926(8) . ?
C13 C12 1.3917(8) . ?
C10 H10 0.9500 . ?
C10 C9 1.3899(8) . ?
C10 C11 1.3877(10) . ?
C15 H15 0.9500 . ?
C15 C16 1.3876(10) . ?
C9 H9 0.9500 . ?
C18 H18 0.9500 . ?
C18 C17 1.3891(10) . ?
C16 H16 0.9500 . ?
C16 C17 1.3880(11) . ?
C12 H12 0.9500 . ?
C12 C11 1.3919(9) . ?
C17 H17 0.9500 . ?
C11 H11 0.9500 . ?
C21A H21A 0.9800 . ?
C21A H21B 0.9800 . ?
C21A H21C 0.9800 . ?
C19A H19A 0.9500 . ?
C20A H20A 0.9800 . ?
C20A H20B 0.9800 . ?
C20A H20C 0.9800 . ?
C21B H21D 0.9800 . ?
C21B H21E 0.9800 . ?
C21B H21F 0.9800 . ?
C21B N3B 1.50(3) . ?
N3B C19B 1.38(2) . ?
N3B C20B 1.42(2) . ?
C19B H19B 0.9500 . ?
C19B O5B 1.198(12) . ?
C20B H20D 0.9800 . ?
C20B H20E 0.9800 . ?
C20B H20F 0.9800 . ?

loop_
_geom_torsion_atom_site_label_1
_geom_torsion_atom_site_label_2
_geom_torsion_atom_site_label_3
_geom_torsion_atom_site_label_4
_geom_torsion
_geom_torsion_site_symmetry_1
_geom_torsion_site_symmetry_2
_geom_torsion_site_symmetry_3
_geom_torsion_site_symmetry_4
_geom_torsion_publ_flag
Cu1 O4 C8 O3 11.33(8) 4_566 . . . ?
Cu1 O4 C8 C6 -167.83(4) 4_566 . . . ?
Cu1 O1 C1 O2 -137.76(6) 3_666 . . . ?
Cu1 O1 C1 O2 13.15(8) . . . . ?
Cu1 O1 C1 C2 -168.21(4) . . . . ?
Cu1 O1 C1 C2 40.89(8) 3_666 . . . ?
Cu1 N2 C14 C13 -3.46(6) . . . . ?
Cu1 N2 C14 C15 178.16(4) . . . . ?
Cu1 N2 C18 C17 -177.86(6) . . . . ?
Cu1 N1 C13 C14 7.71(6) . . . . ?
Cu1 N1 C13 C12 -172.50(4) . . . . ?
Cu1 N1 C9 C10 172.81(5) . . . . ?
N2 C14 C13 N1 -2.84(7) . . . . ?
N2 C14 C13 C12 177.37(5) . . . . ?
N2 C14 C15 C16 -0.02(9) . . . . ?
N2 C18 C17 C16 -0.13(12) . . . . ?
N1 C13 C12 C11 -1.42(9) . . . . ?
C3 C4 C5 C6 -0.85(9) . . . . ?
C3 C2 C1 O1 30.80(8) . . . . ?
C3 C2 C1 O2 -150.48(6) . . . . ?
C7 C2 C1 O1 -149.74(5) . . . . ?
C7 C2 C1 O2 28.99(9) . . . . ?
C7 C6 C5 C4 -0.13(9) . . . . ?
C7 C6 C8 O4 -174.76(6) . . . . ?
C7 C6 C8 O3 6.05(9) . . . . ?
C4 C3 C2 C7 0.53(9) . . . . ?
C4 C3 C2 C1 179.98(5) . . . . ?
C2 C3 C4 C5 0.65(9) . . . . ?
C2 C7 C6 C5 1.32(9) . . . . ?
C2 C7 C6 C8 -177.11(5) . . . . ?
C6 C7 C2 C3 -1.52(9) . . . . ?
C6 C7 C2 C1 179.00(5) . . . . ?
C5 C6 C8 O4 6.86(9) . . . . ?
C5 C6 C8 O3 -172.33(6) . . . . ?
C14 N2 C18 C17 -0.06(10) . . . . ?
C14 C13 C12 C11 178.35(6) . . . . ?
C14 C15 C16 C17 -0.17(11) . . . . ?
C8 C6 C5 C4 178.23(6) . . . . ?
C13 N1 C9 C10 -0.65(9) . . . . ?
C13 C14 C15 C16 -178.25(6) . . . . ?
C13 C12 C11 C10 0.17(9) . . . . ?
C15 C14 C13 N1 175.50(5) . . . . ?
C15 C14 C13 C12 -4.28(9) . . . . ?
C15 C16 C17 C18 0.25(12) . . . . ?
C9 N1 C13 C14 -178.13(5) . . . . ?
C9 N1 C13 C12 1.66(8) . . . . ?
C9 C10 C11 C12 0.77(10) . . . . ?
C18 N2 C14 C13 178.52(6) . . . . ?
C18 N2 C14 C15 0.14(9) . . . . ?
C11 C10 C9 N1 -0.56(10) . . . . ?
C21A N3A C19A O5A -179.97(19) . . . . ?
C20A N3A C19A O5A 4.9(3) . . . . ?
C21B N3B C19B O5B 177.3(14) . . . . ?
C20B N3B C19B O5B 7(2) . . . . ?
